data_7715470
loop_
_publ_author_name
'Jeong, Ah Rim'
'Park, Si Ra'
'Shin, Jong Won'
'Kim, Jihyun'
'Tokunaga, Ryuya'
'Hayami, Shinya'
'Min, Kil Sik'

_publ_section_title
;
 Mononuclear Fe(III) complexes with
 2,4-dichloro-6-((quinoline-8-ylimino)methyl)phenolate: synthesis,
 structure, and magnetic behavior.
;
_journal_issue 15
_journal_name_full 'Dalton transactions (Cambridge, England : 2003)'
_journal_page_first 6809
_journal_page_last 6817
_journal_paper_doi 10.1039/d3dt04385a
_journal_volume 53
_journal_year 2024
_chemical_formula_moiety 'C32 H18 Cl4 Fe N4 O2, Cl O4'
_chemical_formula_sum 'C32 H18 Cl5 Fe N4 O6'
_chemical_formula_weight 787.60
_space_group_crystal_system monoclinic
_space_group_IT_number 14
_space_group_name_Hall '-P 2ybc'
_space_group_name_H-M_alt 'P 1 21/c 1'
_atom_sites_solution_hydrogens geom
_audit_creation_method SHELXL-2019/3
_audit_update_record
;
2024-02-13 deposited with the CCDC.	2024-03-18 downloaded from the CCDC.
;
_cell_angle_alpha 90
_cell_angle_beta 107.82(3)
_cell_angle_gamma 90
_cell_formula_units_Z 4
_cell_length_a 14.289(3)
_cell_length_b 17.702(4)
_cell_length_c 15.399(3)
_cell_measurement_reflns_used 78786
_cell_measurement_temperature 293(2)
_cell_measurement_theta_max 29.48
_cell_measurement_theta_min 0.36
_cell_volume 3708.2(15)
_computing_cell_refinement HKL3000sm
_computing_data_collection 'PAL ADSC Quantum-210 ADX Program'
_computing_data_reduction HKL3000sm
_computing_molecular_graphics ORTEP
_computing_publication_material WINGX
_computing_structure_refinement 'SHELXL-2019/2 (Sheldrick, 2019)'
_computing_structure_solution 'SHELXS-2013 (Sheldrick, 2013)'
_diffrn_ambient_temperature 293(2)
_diffrn_measured_fraction_theta_full 0.958
_diffrn_measured_fraction_theta_max 0.943
_diffrn_measurement_device_type 'ADSC Q210 CCD area detector'
_diffrn_measurement_method 'omega scan'
_diffrn_radiation_type synchrotron
_diffrn_radiation_wavelength 0.630
_diffrn_reflns_av_R_equivalents 0.0435
_diffrn_reflns_av_unetI/netI 0.0365
_diffrn_reflns_Laue_measured_fraction_full 0.958
_diffrn_reflns_Laue_measured_fraction_max 0.943
_diffrn_reflns_limit_h_max 19
_diffrn_reflns_limit_h_min -19
_diffrn_reflns_limit_k_max 24
_diffrn_reflns_limit_k_min -24
_diffrn_reflns_limit_l_max 19
_diffrn_reflns_limit_l_min -19
_diffrn_reflns_number 37942
_diffrn_reflns_point_group_measured_fraction_full 0.958
_diffrn_reflns_point_group_measured_fraction_max 0.943
_diffrn_reflns_theta_full 22.210
_diffrn_reflns_theta_max 25.999
_diffrn_reflns_theta_min 1.599
_diffrn_source 'PLSII 2D bending magnet'
_exptl_absorpt_coefficient_mu 0.579
_exptl_absorpt_correction_T_max 1.00
_exptl_absorpt_correction_T_min 0.933
_exptl_absorpt_correction_type empirical
_exptl_absorpt_process_details 'HKL3000 Scalepack'
_exptl_crystal_colour brown
_exptl_crystal_density_diffrn 1.411
_exptl_crystal_description block
_exptl_crystal_F_000 1588
_exptl_crystal_size_max 0.150
_exptl_crystal_size_mid 0.100
_exptl_crystal_size_min 0.050
_refine_diff_density_max 1.920
_refine_diff_density_min -1.281
_refine_diff_density_rms 0.117
_refine_ls_extinction_coef 0.015(2)
_refine_ls_extinction_expression Fc^*^=kFc[1+0.001xFc^2^\l^3^/sin(2\q)]^-1/4^
_refine_ls_extinction_method 'SHELXL-2019/2 (Sheldrick 2019)'
_refine_ls_goodness_of_fit_ref 1.047
_refine_ls_hydrogen_treatment constr
_refine_ls_matrix_type full
_refine_ls_number_parameters 416
_refine_ls_number_reflns 9877
_refine_ls_number_restraints 0
_refine_ls_restrained_S_all 1.047
_refine_ls_R_factor_all 0.0898
_refine_ls_R_factor_gt 0.0748
_refine_ls_shift/su_max 0.001
_refine_ls_shift/su_mean 0.000
_refine_ls_structure_factor_coef Fsqd
_refine_ls_weighting_details 'w=1/[\s^2^(Fo^2^)+(0.1642P)^2^+3.1062P] where P=(Fo^2^+2Fc^2^)/3'
_refine_ls_weighting_scheme calc
_refine_ls_wR_factor_gt 0.2342
_refine_ls_wR_factor_ref 0.2486
_reflns_Friedel_coverage 0.000
_reflns_number_gt 7465
_reflns_number_total 9877
_reflns_threshold_expression 'I > 2\s(I)'
_cod_data_source_file d3dt04385a2.cif
_cod_data_source_block 3b(293k)_sq
_cod_depositor_comments 'Adding full bibliography for 7715466--7715471.cif.'
_cod_original_cell_volume 3708.1(14)
_cod_original_sg_symbol_H-M 'P 21/c'
_cod_database_code 7715470
_shelx_shelxl_version_number 2019/3
_shelx_space_group_comment
;
The symmetry employed for this shelxl refinement is uniquely defined
by the following loop, which should always be used as a source of
symmetry information in preference to the above space-group names.
They are only intended as comments.
;
_shelx_estimated_absorpt_t_min 0.918
_shelx_estimated_absorpt_t_max 0.972

loop_
_space_group_symop_operation_xyz
'x, y, z'
'-x, y+1/2, -z+1/2'
'-x, -y, -z'
'x, -y-1/2, z-1/2'

loop_
_atom_site_label
_atom_site_type_symbol
_atom_site_fract_x
_atom_site_fract_y
_atom_site_fract_z
_atom_site_U_iso_or_equiv
_atom_site_adp_type
_atom_site_occupancy
_atom_site_site_symmetry_order
_atom_site_calc_flag
_atom_site_refinement_flags_posn
_atom_site_refinement_flags_adp
_atom_site_refinement_flags_occupancy
_atom_site_disorder_assembly
_atom_site_disorder_group
Fe1 Fe 0.59712(3) 0.54583(2) 0.77687(3) 0.02972(16) Uani 1 1 d . . . . .
Cl1 Cl 0.75655(10) 0.92765(6) 0.83343(9) 0.0639(3) Uani 1 1 d . . . . .
Cl2 Cl 0.82183(9) 0.66576(6) 1.01884(7) 0.0658(4) Uani 1 1 d . . . . .
Cl3 Cl 1.11677(10) 0.51856(17) 0.8946(2) 0.1678(14) Uani 1 1 d . . . . .
Cl4 Cl 0.81956(8) 0.67057(7) 0.66273(8) 0.0647(3) Uani 1 1 d . . . . .
N1 N 0.52654(19) 0.48285(16) 0.67022(18) 0.0357(5) Uani 1 1 d . . . . .
N2 N 0.51914(18) 0.62572(16) 0.70322(17) 0.0336(5) Uani 1 1 d . . . . .
N3 N 0.49578(18) 0.51539(15) 0.83286(18) 0.0326(5) Uani 1 1 d . . . . .
N4 N 0.6694(2) 0.46327(14) 0.85021(19) 0.0336(5) Uani 1 1 d . . . . .
O1 O 0.65445(16) 0.61131(12) 0.87488(14) 0.0344(4) Uani 1 1 d . . . . .
O2 O 0.69590(16) 0.56835(14) 0.72453(15) 0.0358(5) Uani 1 1 d . . . . .
C1 C 0.4519(2) 0.5217(2) 0.6096(2) 0.0376(7) Uani 1 1 d . . . . .
C2 C 0.5410(3) 0.4106(2) 0.6538(3) 0.0437(7) Uani 1 1 d . . . . .
H2 H 0.591470 0.383949 0.695048 0.052 Uiso 1 1 calc R U . . .
C3 C 0.4819(3) 0.3738(2) 0.5758(3) 0.0518(9) Uani 1 1 d . . . . .
H3 H 0.494278 0.323587 0.565416 0.062 Uiso 1 1 calc R U . . .
C4 C 0.4063(3) 0.4110(3) 0.5148(3) 0.0529(10) Uani 1 1 d . . . . .
H4 H 0.367577 0.386398 0.462822 0.063 Uiso 1 1 calc R U . . .
C5 C 0.3875(3) 0.4870(3) 0.5311(2) 0.0470(8) Uani 1 1 d . . . . .
C6 C 0.3100(3) 0.5310(3) 0.4757(3) 0.0581(11) Uani 1 1 d . . . . .
H6 H 0.268057 0.510410 0.422337 0.070 Uiso 1 1 calc R U . . .
C7 C 0.2955(3) 0.6036(3) 0.4992(3) 0.0590(11) Uani 1 1 d . . . . .
H7 H 0.241277 0.630536 0.464003 0.071 Uiso 1 1 calc R U . . .
C8 C 0.3618(3) 0.6383(2) 0.5761(3) 0.0470(8) Uani 1 1 d . . . . .
H8 H 0.351433 0.687714 0.591423 0.056 Uiso 1 1 calc R U . . .
C9 C 0.4413(2) 0.5985(2) 0.6281(2) 0.0378(7) Uani 1 1 d . . . . .
C10 C 0.5406(2) 0.69626(19) 0.7131(2) 0.0381(7) Uani 1 1 d . . . . .
H10 H 0.501402 0.730020 0.671299 0.046 Uiso 1 1 calc R U . . .
C11 C 0.6222(2) 0.72619(19) 0.7854(2) 0.0365(6) Uani 1 1 d . . . . .
C12 C 0.6471(3) 0.8020(2) 0.7780(2) 0.0430(7) Uani 1 1 d . . . . .
H12 H 0.610688 0.830865 0.728795 0.052 Uiso 1 1 calc R U . . .
C13 C 0.7252(3) 0.83377(19) 0.8432(3) 0.0440(8) Uani 1 1 d . . . . .
C14 C 0.7796(3) 0.7919(2) 0.9168(3) 0.0451(8) Uani 1 1 d . . . . .
H14 H 0.833200 0.813328 0.960214 0.054 Uiso 1 1 calc R U . . .
C15 C 0.7537(3) 0.7178(2) 0.9254(2) 0.0408(7) Uani 1 1 d . . . . .
C16 C 0.6750(2) 0.68223(17) 0.8612(2) 0.0330(6) Uani 1 1 d . . . . .
C17 C 0.5200(2) 0.45187(17) 0.8848(2) 0.0338(6) Uani 1 1 d . . . . .
C18 C 0.4115(2) 0.5500(2) 0.8269(3) 0.0404(7) Uani 1 1 d . . . . .
H18 H 0.395586 0.593991 0.792407 0.049 Uiso 1 1 calc R U . . .
C19 C 0.3459(3) 0.5225(2) 0.8709(3) 0.0472(8) Uani 1 1 d . . . . .
H19 H 0.287777 0.548248 0.865659 0.057 Uiso 1 1 calc R U . . .
C20 C 0.3672(3) 0.4583(2) 0.9209(3) 0.0478(9) Uani 1 1 d . . . . .
H20 H 0.323114 0.439397 0.949100 0.057 Uiso 1 1 calc R U . . .
C21 C 0.4567(3) 0.42029(19) 0.9300(2) 0.0403(7) Uani 1 1 d . . . . .
C22 C 0.4882(3) 0.3544(2) 0.9818(3) 0.0503(9) Uani 1 1 d . . . . .
H22 H 0.447660 0.331672 1.011368 0.060 Uiso 1 1 calc R U . . .
C23 C 0.5787(3) 0.3234(2) 0.9890(3) 0.0505(9) Uani 1 1 d . . . . .
H23 H 0.598635 0.280193 1.024180 0.061 Uiso 1 1 calc R U . . .
C24 C 0.6417(3) 0.35552(19) 0.9445(3) 0.0435(7) Uani 1 1 d . . . . .
H24 H 0.702193 0.333342 0.949672 0.052 Uiso 1 1 calc R U . . .
C25 C 0.6132(2) 0.41993(17) 0.8934(2) 0.0358(6) Uani 1 1 d . . . . .
C26 C 0.7626(3) 0.4526(2) 0.8675(3) 0.0460(8) Uani 1 1 d . . . . .
H26 H 0.791097 0.412357 0.905111 0.055 Uiso 1 1 calc R U . . .
C27 C 0.8251(3) 0.4987(2) 0.8325(3) 0.0498(9) Uani 1 1 d . . . . .
C28 C 0.9264(3) 0.4863(3) 0.8705(4) 0.084(2) Uani 1 1 d . . . . .
H28 H 0.949476 0.448007 0.913052 0.101 Uiso 1 1 calc R U . . .
C29 C 0.9909(3) 0.5314(4) 0.8441(5) 0.095(2) Uani 1 1 d . . . . .
C30 C 0.9589(3) 0.5887(3) 0.7804(4) 0.0723(15) Uani 1 1 d . . . . .
H30 H 1.003757 0.619967 0.765214 0.087 Uiso 1 1 calc R U . . .
C31 C 0.8599(3) 0.5982(2) 0.7402(3) 0.0487(9) Uani 1 1 d . . . . .
C32 C 0.7889(2) 0.5548(2) 0.7660(2) 0.0385(7) Uani 1 1 d . . . . .
Cl5 Cl 0.73157(12) 0.24606(8) 0.73579(11) 0.0749(4) Uani 1 1 d . . . . .
O3 O 0.6301(6) 0.2375(5) 0.7227(7) 0.1881(19) Uani 1 1 d . . . . .
O4 O 0.7739(6) 0.1812(5) 0.7371(7) 0.1881(19) Uani 1 1 d . . . . .
O5 O 0.7770(6) 0.2805(5) 0.8207(8) 0.1881(19) Uani 1 1 d . . . . .
O6 O 0.7466(6) 0.3106(5) 0.6966(8) 0.1881(19) Uani 1 1 d . . . . .

loop_
_atom_site_aniso_label
_atom_site_aniso_U_11
_atom_site_aniso_U_22
_atom_site_aniso_U_33
_atom_site_aniso_U_23
_atom_site_aniso_U_13
_atom_site_aniso_U_12
Fe1 0.0284(2) 0.0342(3) 0.0278(3) 0.00001(15) 0.01044(16) -0.00209(15)
Cl1 0.0795(7) 0.0375(5) 0.0730(7) 0.0069(4) 0.0207(6) -0.0101(4)
Cl2 0.0698(7) 0.0546(6) 0.0501(6) 0.0153(4) -0.0156(5) -0.0180(5)
Cl3 0.0349(6) 0.212(2) 0.253(3) 0.160(2) 0.0396(10) 0.0248(9)
Cl4 0.0483(5) 0.0781(7) 0.0643(7) 0.0350(5) 0.0120(4) -0.0089(5)
N1 0.0336(12) 0.0448(14) 0.0312(13) -0.0057(10) 0.0136(10) -0.0043(10)
N2 0.0301(11) 0.0416(14) 0.0284(12) 0.0025(10) 0.0081(9) 0.0013(10)
N3 0.0311(11) 0.0388(13) 0.0306(12) -0.0068(10) 0.0137(9) -0.0069(10)
N4 0.0349(12) 0.0329(12) 0.0351(14) -0.0005(10) 0.0140(10) -0.0034(9)
O1 0.0407(11) 0.0344(11) 0.0269(10) 0.0009(8) 0.0087(8) -0.0057(8)
O2 0.0291(10) 0.0480(12) 0.0318(11) 0.0063(9) 0.0113(8) -0.0020(9)
C1 0.0314(14) 0.0554(19) 0.0278(15) -0.0034(13) 0.0118(11) -0.0038(13)
C2 0.0437(17) 0.0476(18) 0.0439(19) -0.0093(14) 0.0193(14) -0.0031(14)
C3 0.055(2) 0.052(2) 0.053(2) -0.0189(17) 0.0235(18) -0.0101(17)
C4 0.0484(19) 0.068(3) 0.043(2) -0.0212(18) 0.0164(16) -0.0186(18)
C5 0.0370(16) 0.072(3) 0.0336(17) -0.0101(16) 0.0135(13) -0.0107(16)
C6 0.0417(19) 0.085(3) 0.042(2) -0.0081(19) 0.0041(15) -0.0072(19)
C7 0.0392(18) 0.093(3) 0.039(2) 0.0073(19) 0.0029(15) 0.0031(19)
C8 0.0376(16) 0.060(2) 0.0402(19) 0.0045(15) 0.0077(13) 0.0012(15)
C9 0.0306(14) 0.0532(19) 0.0301(15) 0.0006(13) 0.0100(11) -0.0020(13)
C10 0.0374(15) 0.0406(16) 0.0343(16) 0.0051(12) 0.0082(12) 0.0038(12)
C11 0.0371(14) 0.0372(15) 0.0351(16) 0.0024(12) 0.0110(12) 0.0014(12)
C12 0.0490(18) 0.0367(16) 0.0420(18) 0.0074(13) 0.0119(14) 0.0041(13)
C13 0.0520(19) 0.0325(15) 0.050(2) -0.0001(13) 0.0193(15) -0.0046(13)
C14 0.0476(18) 0.0419(18) 0.0437(19) -0.0023(14) 0.0106(14) -0.0102(14)
C15 0.0454(17) 0.0388(16) 0.0355(16) 0.0037(12) 0.0083(13) -0.0049(13)
C16 0.0364(14) 0.0349(14) 0.0306(15) -0.0011(11) 0.0146(11) -0.0034(11)
C17 0.0425(16) 0.0350(14) 0.0290(15) -0.0085(11) 0.0185(12) -0.0122(12)
C18 0.0367(16) 0.0465(18) 0.0408(18) -0.0065(13) 0.0157(13) -0.0053(13)
C19 0.0365(16) 0.057(2) 0.054(2) -0.0090(17) 0.0222(15) -0.0076(15)
C20 0.0472(19) 0.059(2) 0.047(2) -0.0128(16) 0.0297(16) -0.0203(16)
C21 0.0481(18) 0.0383(16) 0.0401(18) -0.0103(13) 0.0220(14) -0.0156(13)
C22 0.074(3) 0.0430(18) 0.045(2) -0.0043(15) 0.0345(18) -0.0175(17)
C23 0.075(3) 0.0347(16) 0.052(2) 0.0018(14) 0.0345(19) -0.0078(16)
C24 0.060(2) 0.0335(15) 0.0422(18) 0.0001(13) 0.0231(15) -0.0051(14)
C25 0.0464(17) 0.0316(14) 0.0319(15) -0.0029(11) 0.0157(12) -0.0066(12)
C26 0.0359(16) 0.0454(18) 0.057(2) 0.0176(15) 0.0143(15) 0.0063(13)
C27 0.0331(16) 0.053(2) 0.066(2) 0.0195(18) 0.0188(15) 0.0046(14)
C28 0.038(2) 0.095(4) 0.123(5) 0.066(4) 0.029(2) 0.018(2)
C29 0.0324(19) 0.112(5) 0.141(6) 0.072(4) 0.027(3) 0.014(2)
C30 0.0386(19) 0.084(3) 0.098(4) 0.042(3) 0.025(2) 0.002(2)
C31 0.0366(16) 0.059(2) 0.053(2) 0.0171(17) 0.0181(15) -0.0019(15)
C32 0.0302(14) 0.0448(17) 0.0424(18) 0.0059(13) 0.0139(12) -0.0009(12)
Cl5 0.0873(9) 0.0565(7) 0.0842(9) -0.0004(6) 0.0310(7) -0.0044(6)
O3 0.139(3) 0.148(3) 0.291(6) 0.007(4) 0.087(4) 0.000(3)
O4 0.139(3) 0.148(3) 0.291(6) 0.007(4) 0.087(4) 0.000(3)
O5 0.139(3) 0.148(3) 0.291(6) 0.007(4) 0.087(4) 0.000(3)
O6 0.139(3) 0.148(3) 0.291(6) 0.007(4) 0.087(4) 0.000(3)

loop_
_atom_type_symbol
_atom_type_description
_atom_type_scat_dispersion_real
_atom_type_scat_dispersion_imag
_atom_type_scat_source
C C 0.0020 0.0010 'International Tables Vol C Tables 4.2.6.8 and 6.1.1.4'
H H 0.0000 0.0000 'International Tables Vol C Tables 4.2.6.8 and 6.1.1.4'
N N 0.0050 0.0020 'International Tables Vol C Tables 4.2.6.8 and 6.1.1.4'
O O 0.0090 0.0050 'International Tables Vol C Tables 4.2.6.8 and 6.1.1.4'
Cl Cl 0.1230 0.1260 'International Tables Vol C Tables 4.2.6.8 and 6.1.1.4'
Fe Fe 0.3241 0.6814 'International Tables Vol C Tables 4.2.6.8 and 6.1.1.4'

loop_
_geom_angle_atom_site_label_1
_geom_angle_atom_site_label_2
_geom_angle_atom_site_label_3
_geom_angle
_geom_angle_site_symmetry_1
_geom_angle_site_symmetry_3
_geom_angle_publ_flag
O2 Fe1 O1 90.79(10) . . ?
O2 Fe1 N2 88.10(11) . . ?
O1 Fe1 N2 92.93(11) . . ?
O2 Fe1 N4 94.25(11) . . ?
O1 Fe1 N4 88.49(11) . . ?
N2 Fe1 N4 177.24(11) . . ?
O2 Fe1 N3 176.39(11) . . ?
O1 Fe1 N3 90.87(10) . . ?
N2 Fe1 N3 95.02(11) . . ?
N4 Fe1 N3 82.58(11) . . ?
O2 Fe1 N1 91.29(11) . . ?
O1 Fe1 N1 174.95(11) . . ?
N2 Fe1 N1 82.54(12) . . ?
N4 Fe1 N1 95.95(12) . . ?
N3 Fe1 N1 87.32(11) . . ?
C2 N1 C1 119.1(3) . . ?
C2 N1 Fe1 128.8(2) . . ?
C1 N1 Fe1 112.0(2) . . ?
C10 N2 C9 121.7(3) . . ?
C10 N2 Fe1 124.5(2) . . ?
C9 N2 Fe1 113.3(2) . . ?
C18 N3 C17 118.9(3) . . ?
C18 N3 Fe1 127.9(2) . . ?
C17 N3 Fe1 113.2(2) . . ?
C26 N4 C25 121.5(3) . . ?
C26 N4 Fe1 124.2(2) . . ?
C25 N4 Fe1 113.9(2) . . ?
C16 O1 Fe1 121.42(19) . . ?
C32 O2 Fe1 122.6(2) . . ?
N1 C1 C9 117.2(3) . . ?
N1 C1 C5 122.1(4) . . ?
C9 C1 C5 120.6(3) . . ?
N1 C2 C3 121.4(4) . . ?
N1 C2 H2 119.3 . . ?
C3 C2 H2 119.3 . . ?
C4 C3 C2 120.7(4) . . ?
C4 C3 H3 119.7 . . ?
C2 C3 H3 119.7 . . ?
C3 C4 C5 119.5(3) . . ?
C3 C4 H4 120.3 . . ?
C5 C4 H4 120.3 . . ?
C6 C5 C4 125.3(4) . . ?
C6 C5 C1 117.6(4) . . ?
C4 C5 C1 117.2(4) . . ?
C7 C6 C5 120.9(4) . . ?
C7 C6 H6 119.6 . . ?
C5 C6 H6 119.6 . . ?
C6 C7 C8 120.9(4) . . ?
C6 C7 H7 119.5 . . ?
C8 C7 H7 119.5 . . ?
C9 C8 C7 119.5(4) . . ?
C9 C8 H8 120.3 . . ?
C7 C8 H8 120.3 . . ?
C8 C9 C1 120.0(3) . . ?
C8 C9 N2 127.3(3) . . ?
C1 C9 N2 112.7(3) . . ?
N2 C10 C11 123.8(3) . . ?
N2 C10 H10 118.1 . . ?
C11 C10 H10 118.1 . . ?
C12 C11 C16 120.6(3) . . ?
C12 C11 C10 117.0(3) . . ?
C16 C11 C10 122.4(3) . . ?
C13 C12 C11 120.2(3) . . ?
C13 C12 H12 119.9 . . ?
C11 C12 H12 119.9 . . ?
C12 C13 C14 120.6(3) . . ?
C12 C13 Cl1 120.1(3) . . ?
C14 C13 Cl1 119.4(3) . . ?
C13 C14 C15 119.3(3) . . ?
C13 C14 H14 120.3 . . ?
C15 C14 H14 120.3 . . ?
C14 C15 C16 122.8(3) . . ?
C14 C15 Cl2 119.0(3) . . ?
C16 C15 Cl2 118.2(3) . . ?
O1 C16 C15 119.0(3) . . ?
O1 C16 C11 124.5(3) . . ?
C15 C16 C11 116.5(3) . . ?
N3 C17 C21 122.0(3) . . ?
N3 C17 C25 116.6(3) . . ?
C21 C17 C25 121.4(3) . . ?
N3 C18 C19 122.1(4) . . ?
N3 C18 H18 119.0 . . ?
C19 C18 H18 119.0 . . ?
C20 C19 C18 120.1(4) . . ?
C20 C19 H19 120.0 . . ?
C18 C19 H19 120.0 . . ?
C19 C20 C21 119.6(3) . . ?
C19 C20 H20 120.2 . . ?
C21 C20 H20 120.2 . . ?
C22 C21 C20 125.0(3) . . ?
C22 C21 C17 117.7(3) . . ?
C20 C21 C17 117.3(3) . . ?
C23 C22 C21 120.3(3) . . ?
C23 C22 H22 119.8 . . ?
C21 C22 H22 119.8 . . ?
C22 C23 C24 121.6(4) . . ?
C22 C23 H23 119.2 . . ?
C24 C23 H23 119.2 . . ?
C25 C24 C23 119.4(4) . . ?
C25 C24 H24 120.3 . . ?
C23 C24 H24 120.3 . . ?
C24 C25 C17 119.4(3) . . ?
C24 C25 N4 127.4(3) . . ?
C17 C25 N4 113.1(3) . . ?
N4 C26 C27 124.3(3) . . ?
N4 C26 H26 117.9 . . ?
C27 C26 H26 117.9 . . ?
C28 C27 C32 121.1(3) . . ?
C28 C27 C26 115.9(3) . . ?
C32 C27 C26 123.0(3) . . ?
C29 C28 C27 119.1(4) . . ?
C29 C28 H28 120.5 . . ?
C27 C28 H28 120.5 . . ?
C28 C29 C30 121.9(4) . . ?
C28 C29 Cl3 119.2(4) . . ?
C30 C29 Cl3 118.9(4) . . ?
C31 C30 C29 118.7(4) . . ?
C31 C30 H30 120.6 . . ?
C29 C30 H30 120.6 . . ?
C30 C31 C32 122.2(4) . . ?
C30 C31 Cl4 119.0(3) . . ?
C32 C31 Cl4 118.6(3) . . ?
O2 C32 C27 125.2(3) . . ?
O2 C32 C31 118.0(3) . . ?
C27 C32 C31 116.8(3) . . ?
O4 Cl5 O6 128.6(6) . . ?
O4 Cl5 O5 106.8(6) . . ?
O6 Cl5 O5 87.5(6) . . ?
O4 Cl5 O3 111.3(5) . . ?
O6 Cl5 O3 109.1(5) . . ?
O5 Cl5 O3 109.9(5) . . ?

loop_
_geom_bond_atom_site_label_1
_geom_bond_atom_site_label_2
_geom_bond_distance
_geom_bond_site_symmetry_2
_geom_bond_publ_flag
Fe1 O2 1.870(2) . ?
Fe1 O1 1.880(2) . ?
Fe1 N2 1.938(3) . ?
Fe1 N4 1.940(3) . ?
Fe1 N3 1.974(3) . ?
Fe1 N1 1.986(3) . ?
Cl1 C13 1.740(4) . ?
Cl2 C15 1.735(3) . ?
Cl3 C29 1.743(5) . ?
Cl4 C31 1.725(4) . ?
N1 C2 1.333(5) . ?
N1 C1 1.369(4) . ?
N2 C10 1.284(4) . ?
N2 C9 1.421(4) . ?
N3 C18 1.329(4) . ?
N3 C17 1.361(4) . ?
N4 C26 1.290(4) . ?
N4 C25 1.415(4) . ?
O1 C16 1.321(4) . ?
O2 C32 1.308(4) . ?
C1 C9 1.407(5) . ?
C1 C5 1.416(5) . ?
C2 C3 1.399(5) . ?
C2 H2 0.9300 . ?
C3 C4 1.364(6) . ?
C3 H3 0.9300 . ?
C4 C5 1.410(6) . ?
C4 H4 0.9300 . ?
C5 C6 1.408(6) . ?
C6 C7 1.369(7) . ?
C6 H6 0.9300 . ?
C7 C8 1.410(6) . ?
C7 H7 0.9300 . ?
C8 C9 1.367(5) . ?
C8 H8 0.9300 . ?
C10 C11 1.444(5) . ?
C10 H10 0.9300 . ?
C11 C12 1.403(5) . ?
C11 C16 1.413(4) . ?
C12 C13 1.372(5) . ?
C12 H12 0.9300 . ?
C13 C14 1.377(5) . ?
C14 C15 1.380(5) . ?
C14 H14 0.9300 . ?
C15 C16 1.399(4) . ?
C17 C21 1.415(4) . ?
C17 C25 1.415(5) . ?
C18 C19 1.401(5) . ?
C18 H18 0.9300 . ?
C19 C20 1.353(6) . ?
C19 H19 0.9300 . ?
C20 C21 1.414(5) . ?
C20 H20 0.9300 . ?
C21 C22 1.407(5) . ?
C22 C23 1.378(6) . ?
C22 H22 0.9300 . ?
C23 C24 1.408(5) . ?
C23 H23 0.9300 . ?
C24 C25 1.375(5) . ?
C24 H24 0.9300 . ?
C26 C27 1.431(5) . ?
C26 H26 0.9300 . ?
C27 C28 1.403(5) . ?
C27 C32 1.406(5) . ?
C28 C29 1.372(6) . ?
C28 H28 0.9300 . ?
C29 C30 1.387(7) . ?
C30 C31 1.369(5) . ?
C30 H30 0.9300 . ?
C31 C32 1.423(5) . ?
Cl5 O4 1.295(9) . ?
Cl5 O6 1.340(9) . ?
Cl5 O5 1.408(11) . ?
Cl5 O3 1.410(8) . ?
